data_4516604
loop_
_publ_author_name
'Zysman-Colman, Eli'
'Ghosh, Sanjay S.'
'Xie, Guohua'
'Varghese, Shinto'
'Chowdhury, Mithun'
'Sharma, Nidhi'
'Cordes, David B.'
'Slawin, Alexandra M. Z.'
'Samuel, Ifor D. W.'

_publ_section_title
;
 Solution-Processable Silicon Phthalocyanines in Electroluminescent and
 Photovoltaic Devices.
;
_journal_issue 14
_journal_name_full 'ACS applied materials &amp; interfaces'
_journal_page_first 9247
_journal_page_last 9253
_journal_paper_doi 10.1021/acsami.5b12408
_journal_volume 8
_journal_year 2016
_chemical_formula_moiety 'C62 H58 N8 O4 Si'
_chemical_formula_sum 'C62 H58 N8 O4 Si'
_chemical_formula_weight 1007.28
_space_group_crystal_system triclinic
_space_group_IT_number 2
_space_group_name_Hall '-P 1'
_space_group_name_H-M_alt 'P -1'
_atom_sites_solution_hydrogens geom
_atom_sites_solution_primary direct
_atom_sites_solution_secondary difmap
_audit_creation_date 2014-12-08
_audit_creation_method 'by CrystalStructure 4.1'
_cell_angle_alpha 90.596(3)
_cell_angle_beta 103.058(5)
_cell_angle_gamma 90.793(4)
_cell_formula_units_Z 2
_cell_length_a 11.313(2)
_cell_length_b 12.132(2)
_cell_length_c 19.504(4)
_cell_measurement_reflns_used 6353
_cell_measurement_temperature 93
_cell_measurement_theta_max 25.40
_cell_measurement_theta_min 1.90
_cell_volume 2607.2(8)
_computing_cell_refinement 'CrystalClear-SM Expert 2.1 b32'
_computing_data_collection 'CrystalClear-SM Expert 2.1 b32 (Rigaku, 2014)'
_computing_data_reduction 'CrystalClear-SM Expert 2.1 b32'
_computing_molecular_graphics 'CrystalStructure 4.1'
_computing_publication_material 'CrystalStructure 4.1 (Rigaku, 2014)'
_computing_structure_refinement 'SHELXL2013 (Sheldrick, 2008)'
_computing_structure_solution 'SIR2011 (Burla, et al., 2012)'
_diffrn_ambient_temperature 93
_diffrn_detector_area_resol_mean 5.814
_diffrn_measured_fraction_theta_full 0.971
_diffrn_measured_fraction_theta_max 0.969
_diffrn_measurement_device_type 'Rigaku XtaLAB P200'
_diffrn_measurement_method \w
_diffrn_radiation_type 'Mo K\a'
_diffrn_radiation_wavelength 0.71075
_diffrn_reflns_av_R_equivalents 0.0638
_diffrn_reflns_Laue_measured_fraction_full 0.971
_diffrn_reflns_Laue_measured_fraction_max 0.969
_diffrn_reflns_limit_h_max 13
_diffrn_reflns_limit_h_min -13
_diffrn_reflns_limit_k_max 14
_diffrn_reflns_limit_k_min -14
_diffrn_reflns_limit_l_max 23
_diffrn_reflns_limit_l_min -21
_diffrn_reflns_number 33696
_diffrn_reflns_point_group_measured_fraction_full 0.971
_diffrn_reflns_point_group_measured_fraction_max 0.969
_diffrn_reflns_theta_full 25.242
_diffrn_reflns_theta_max 25.377
_diffrn_reflns_theta_min 1.848
_diffrn_standards_number 0
_exptl_absorpt_coefficient_mu 0.103
_exptl_absorpt_correction_T_max 0.998
_exptl_absorpt_correction_T_min 0.380
_exptl_absorpt_correction_type multi-scan
_exptl_absorpt_process_details 'REQAB (Rigaku, 1998)'
_exptl_crystal_colour blue
_exptl_crystal_density_diffrn 1.283
_exptl_crystal_density_method 'not measured'
_exptl_crystal_description platelet
_exptl_crystal_F_000 1064.00
_exptl_crystal_size_max 0.240
_exptl_crystal_size_mid 0.070
_exptl_crystal_size_min 0.020
_refine_diff_density_max 0.39
_refine_diff_density_min -0.40
_refine_ls_extinction_method none
_refine_ls_goodness_of_fit_ref 1.049
_refine_ls_hydrogen_treatment constr
_refine_ls_number_parameters 692
_refine_ls_number_reflns 9293
_refine_ls_number_restraints 0
_refine_ls_R_factor_all 0.0631
_refine_ls_R_factor_gt 0.0529
_refine_ls_shift/su_max 0.000
_refine_ls_structure_factor_coef Fsqd
_refine_ls_weighting_details 'w = 1/[\s^2^(Fo^2^)+(0.0731P)^2^+1.4717P] where P=(Fo^2^+2Fc^2^)/3'
_refine_ls_weighting_scheme calc
_refine_ls_wR_factor_gt 0.1425
_refine_ls_wR_factor_ref 0.1462
_reflns_number_gt 7459
_reflns_number_total 9293
_reflns_threshold_expression F^2^>2.0\s(F^2^)
_cod_data_source_file am5b12408_si_002.cif
_cod_data_source_block 2
_cod_database_code 4516604
_shelxl_version_number 2014/6

loop_
_space_group_symop_id
_space_group_symop_operation_xyz
1 +X,+Y,+Z
2 -X,-Y,-Z

loop_
_atom_site_label
_atom_site_type_symbol
_atom_site_fract_x
_atom_site_fract_y
_atom_site_fract_z
_atom_site_U_iso_or_equiv
_atom_site_adp_type
_atom_site_occupancy
_atom_site_site_symmetry_order
_atom_site_calc_flag
_atom_site_refinement_flags_posn
_atom_site_refinement_flags_adp
_atom_site_refinement_flags_occupancy
Si1 Si 0.5000 0.5000 1.0000 0.0120(2) Uani 1 2 d S . P
Si41 Si 0.0000 1.0000 0.5000 0.0113(2) Uani 1 2 d S . P
O1 O 0.53085(15) 0.62367(13) 0.96171(9) 0.0143(4) Uani 1 1 d . . .
O2 O 0.59429(18) 0.58118(15) 0.86324(10) 0.0233(4) Uani 1 1 d . . .
O41 O 0.02284(15) 0.87510(13) 0.45938(9) 0.0133(4) Uani 1 1 d . . .
O42 O 0.11627(16) 0.91441(14) 0.37187(9) 0.0181(4) Uani 1 1 d . . .
N1 N 0.58673(18) 0.33232(17) 0.88224(11) 0.0151(4) Uani 1 1 d . . .
N2 N 0.64977(18) 0.43811(16) 0.99103(11) 0.0134(4) Uani 1 1 d . . .
N3 N 0.78703(18) 0.51098(18) 1.09637(11) 0.0162(5) Uani 1 1 d . . .
N4 N 0.57934(18) 0.56806(17) 1.08756(11) 0.0134(4) Uani 1 1 d . . .
N41 N -0.13747(18) 0.83490(17) 0.59703(11) 0.0146(4) Uani 1 1 d . . .
N42 N 0.05103(18) 0.92324(16) 0.58695(10) 0.0123(4) Uani 1 1 d . . .
N43 N 0.26748(19) 0.95947(17) 0.61272(11) 0.0153(4) Uani 1 1 d . . .
N44 N 0.16218(18) 1.04821(16) 0.50529(11) 0.0128(4) Uani 1 1 d . . .
C1 C 0.6685(2) 0.3705(2) 0.93672(13) 0.0144(5) Uani 1 1 d . . .
C2 C 0.7613(2) 0.4518(2) 1.03727(13) 0.0143(5) Uani 1 1 d . . .
C3 C 0.8532(2) 0.3916(2) 1.01213(13) 0.0168(5) Uani 1 1 d . . .
C4 C 0.7957(2) 0.3422(2) 0.94898(13) 0.0158(5) Uani 1 1 d . . .
C5 C 0.9774(2) 0.3803(2) 1.04030(14) 0.0202(6) Uani 1 1 d . . .
H5 H 1.0164 0.4141 1.0839 0.024 Uiso 1 1 calc R U .
C6 C 1.0411(2) 0.3172(2) 1.00139(15) 0.0230(6) Uani 1 1 d . . .
H6 H 1.1255 0.3063 1.0192 0.028 Uiso 1 1 calc R U .
C7 C 0.9841(2) 0.2693(2) 0.93683(15) 0.0218(6) Uani 1 1 d . . .
H7 H 1.0308 0.2280 0.9112 0.026 Uiso 1 1 calc R U .
C8 C 0.8606(2) 0.2808(2) 0.90922(14) 0.0186(5) Uani 1 1 d . . .
H8 H 0.8218 0.2483 0.8652 0.022 Uiso 1 1 calc R U .
C9 C 0.7019(2) 0.5656(2) 1.11795(13) 0.0146(5) Uani 1 1 d . . .
C10 C 0.5280(2) 0.6385(2) 1.12828(13) 0.0147(5) Uani 1 1 d . . .
C11 C 0.6205(2) 0.6829(2) 1.18628(13) 0.0153(5) Uani 1 1 d . . .
C12 C 0.7296(2) 0.6368(2) 1.17944(13) 0.0164(5) Uani 1 1 d . . .
C13 C 0.6160(2) 0.7579(2) 1.23991(14) 0.0198(6) Uani 1 1 d . . .
H13 H 0.5413 0.7875 1.2453 0.024 Uiso 1 1 calc R U .
C14 C 0.7246(3) 0.7875(2) 1.28495(14) 0.0236(6) Uani 1 1 d . . .
H14 H 0.7247 0.8393 1.3218 0.028 Uiso 1 1 calc R U .
C15 C 0.8351(3) 0.7428(2) 1.27758(15) 0.0258(6) Uani 1 1 d . . .
H15 H 0.9083 0.7657 1.3092 0.031 Uiso 1 1 calc R U .
C16 C 0.8396(2) 0.6660(2) 1.22527(14) 0.0222(6) Uani 1 1 d . . .
H16 H 0.9140 0.6346 1.2208 0.027 Uiso 1 1 calc R U .
C17 C 0.5844(2) 0.6461(2) 0.90942(13) 0.0150(5) Uani 1 1 d . . .
C18 C 0.6336(2) 0.7618(2) 0.91301(13) 0.0154(5) Uani 1 1 d . . .
C19 C 0.6592(2) 0.8053(2) 0.85191(13) 0.0161(5) Uani 1 1 d . . .
H19 H 0.6448 0.7617 0.8100 0.019 Uiso 1 1 calc R U .
C20 C 0.7059(2) 0.9124(2) 0.85206(13) 0.0165(5) Uani 1 1 d . . .
C21 C 0.7286(2) 0.9716(2) 0.91565(13) 0.0168(5) Uani 1 1 d . . .
H21 H 0.7612 1.0443 0.9165 0.020 Uiso 1 1 calc R U .
C22 C 0.7062(2) 0.9297(2) 0.97811(13) 0.0165(5) Uani 1 1 d . . .
C23 C 0.6567(2) 0.8234(2) 0.97546(13) 0.0158(5) Uani 1 1 d . . .
H23 H 0.6387 0.7927 1.0166 0.019 Uiso 1 1 calc R U .
C24 C 0.7300(2) 0.9664(2) 0.78584(13) 0.0177(5) Uani 1 1 d . . .
C25 C 0.8637(2) 1.0004(2) 0.79779(15) 0.0240(6) Uani 1 1 d . . .
H25A H 0.9142 0.9352 0.8090 0.029 Uiso 1 1 calc R U .
H25B H 0.8840 1.0536 0.8370 0.029 Uiso 1 1 calc R U .
H25C H 0.8786 1.0343 0.7551 0.029 Uiso 1 1 calc R U .
C26 C 0.6495(3) 1.0686(2) 0.76964(14) 0.0218(6) Uani 1 1 d . . .
H26A H 0.6673 1.1065 0.7289 0.026 Uiso 1 1 calc R U .
H26B H 0.6661 1.1187 0.8106 0.026 Uiso 1 1 calc R U .
H26C H 0.5639 1.0455 0.7592 0.026 Uiso 1 1 calc R U .
C27 C 0.6993(3) 0.8895(2) 0.72131(14) 0.0205(6) Uani 1 1 d . . .
H27A H 0.7468 0.8222 0.7310 0.025 Uiso 1 1 calc R U .
H27B H 0.7188 0.9267 0.6808 0.025 Uiso 1 1 calc R U .
H27C H 0.6125 0.8703 0.7109 0.025 Uiso 1 1 calc R U .
C28 C 0.7329(2) 1.0028(2) 1.04472(14) 0.0200(6) Uani 1 1 d . . .
C29 C 0.6496(3) 1.1034(2) 1.03229(15) 0.0253(6) Uani 1 1 d . . .
H29A H 0.6682 1.1520 1.0739 0.030 Uiso 1 1 calc R U .
H29B H 0.5646 1.0785 1.0237 0.030 Uiso 1 1 calc R U .
H29C H 0.6628 1.1437 0.9913 0.030 Uiso 1 1 calc R U .
C30 C 0.8646(3) 1.0437(3) 1.06044(16) 0.0283(7) Uani 1 1 d . . .
H30A H 0.9187 0.9805 1.0676 0.034 Uiso 1 1 calc R U .
H30B H 0.8809 1.0902 1.1031 0.034 Uiso 1 1 calc R U .
H30C H 0.8786 1.0868 1.0207 0.034 Uiso 1 1 calc R U .
C31 C 0.7111(3) 0.9416(3) 1.10899(15) 0.0322(7) Uani 1 1 d . . .
H31A H 0.7311 0.9905 1.1504 0.039 Uiso 1 1 calc R U .
H31B H 0.7625 0.8765 1.1171 0.039 Uiso 1 1 calc R U .
H31C H 0.6256 0.9184 1.1006 0.039 Uiso 1 1 calc R U .
C41 C -0.0207(2) 0.85664(19) 0.61852(13) 0.0134(5) Uani 1 1 d . . .
C42 C 0.1684(2) 0.9141(2) 0.62560(13) 0.0142(5) Uani 1 1 d . . .
C43 C 0.1718(2) 0.8413(2) 0.68471(13) 0.0164(5) Uani 1 1 d . . .
C44 C 0.0535(2) 0.8054(2) 0.68045(13) 0.0151(5) Uani 1 1 d . . .
C45 C 0.2684(2) 0.8039(2) 0.73669(14) 0.0204(6) Uani 1 1 d . . .
H45 H 0.3494 0.8286 0.7395 0.024 Uiso 1 1 calc R U .
C46 C 0.2404(2) 0.7290(2) 0.78405(14) 0.0228(6) Uani 1 1 d . . .
H46 H 0.3039 0.7008 0.8197 0.027 Uiso 1 1 calc R U .
C47 C 0.1206(2) 0.6938(2) 0.78044(14) 0.0218(6) Uani 1 1 d . . .
H47 H 0.1044 0.6431 0.8141 0.026 Uiso 1 1 calc R U .
C48 C 0.0253(2) 0.7317(2) 0.72878(14) 0.0192(6) Uani 1 1 d . . .
H48 H -0.0560 0.7083 0.7265 0.023 Uiso 1 1 calc R U .
C49 C 0.2625(2) 1.0218(2) 0.55730(13) 0.0138(5) Uani 1 1 d . . .
C50 C 0.2026(2) 1.11922(19) 0.46004(13) 0.0138(5) Uani 1 1 d . . .
C51 C 0.3322(2) 1.1386(2) 0.48411(13) 0.0149(5) Uani 1 1 d . . .
C52 C 0.3692(2) 1.0771(2) 0.54442(13) 0.0150(5) Uani 1 1 d . . .
C53 C 0.4150(2) 1.2024(2) 0.45810(14) 0.0185(5) Uani 1 1 d . . .
H53 H 0.3905 1.2446 0.4167 0.022 Uiso 1 1 calc R U .
C54 C 0.5347(2) 1.2017(2) 0.49537(14) 0.0199(6) Uani 1 1 d . . .
H54 H 0.5933 1.2450 0.4793 0.024 Uiso 1 1 calc R U .
C55 C 0.5717(2) 1.1387(2) 0.55616(14) 0.0202(6) Uani 1 1 d . . .
H55 H 0.6547 1.1399 0.5802 0.024 Uiso 1 1 calc R U .
C56 C 0.4899(2) 1.0753(2) 0.58154(13) 0.0170(5) Uani 1 1 d . . .
H56 H 0.5145 1.0321 0.6225 0.020 Uiso 1 1 calc R U .
C57 C 0.0904(2) 0.8508(2) 0.41373(12) 0.0127(5) Uani 1 1 d . . .
C58 C 0.1346(2) 0.7341(2) 0.41951(13) 0.0142(5) Uani 1 1 d . . .
C59 C 0.1749(2) 0.6892(2) 0.36343(13) 0.0143(5) Uani 1 1 d . . .
H59 H 0.1684 0.7302 0.3215 0.017 Uiso 1 1 calc R U .
C60 C 0.2250(2) 0.5840(2) 0.36794(13) 0.0158(5) Uani 1 1 d . . .
C61 C 0.2355(2) 0.5278(2) 0.43076(13) 0.0168(5) Uani 1 1 d . . .
H61 H 0.2706 0.4568 0.4347 0.020 Uiso 1 1 calc R U .
C62 C 0.1962(2) 0.5716(2) 0.48873(13) 0.0168(5) Uani 1 1 d . . .
C63 C 0.1443(2) 0.6755(2) 0.48186(13) 0.0162(5) Uani 1 1 d . . .
H63 H 0.1153 0.7067 0.5197 0.019 Uiso 1 1 calc R U .
C64 C 0.2707(2) 0.5379(2) 0.30509(13) 0.0180(5) Uani 1 1 d . . .
C65 C 0.3720(3) 0.6130(2) 0.29143(15) 0.0237(6) Uani 1 1 d . . .
H65A H 0.4047 0.5816 0.2532 0.028 Uiso 1 1 calc R U .
H65B H 0.4368 0.6194 0.3342 0.028 Uiso 1 1 calc R U .
H65C H 0.3396 0.6861 0.2781 0.028 Uiso 1 1 calc R U .
C66 C 0.1660(3) 0.5323(2) 0.23930(14) 0.0237(6) Uani 1 1 d . . .
H66A H 0.1947 0.4995 0.2000 0.028 Uiso 1 1 calc R U .
H66B H 0.1371 0.6069 0.2270 0.028 Uiso 1 1 calc R U .
H66C H 0.0994 0.4870 0.2490 0.028 Uiso 1 1 calc R U .
C67 C 0.3212(2) 0.4208(2) 0.31842(14) 0.0211(6) Uani 1 1 d . . .
H67A H 0.3918 0.4228 0.3582 0.025 Uiso 1 1 calc R U .
H67B H 0.3455 0.3933 0.2763 0.025 Uiso 1 1 calc R U .
H67C H 0.2584 0.3718 0.3292 0.025 Uiso 1 1 calc R U .
C68 C 0.2157(3) 0.5078(2) 0.55823(14) 0.0225(6) Uani 1 1 d . . .
C69 C 0.2022(5) 0.3831(3) 0.5440(2) 0.0586(12) Uani 1 1 d . . .
H69A H 0.2068 0.3447 0.5884 0.070 Uiso 1 1 calc R U .
H69B H 0.2676 0.3582 0.5224 0.070 Uiso 1 1 calc R U .
H69C H 0.1236 0.3668 0.5120 0.070 Uiso 1 1 calc R U .
C70 C 0.3416(3) 0.5369(5) 0.6014(2) 0.0654(14) Uani 1 1 d . . .
H70A H 0.3563 0.4971 0.6459 0.078 Uiso 1 1 calc R U .
H70B H 0.3476 0.6165 0.6111 0.078 Uiso 1 1 calc R U .
H70C H 0.4022 0.5160 0.5750 0.078 Uiso 1 1 calc R U .
C71 C 0.1230(3) 0.5379(3) 0.60105(15) 0.0301(7) Uani 1 1 d . . .
H71A H 0.1320 0.6163 0.6141 0.036 Uiso 1 1 calc R U .
H71B H 0.1365 0.4936 0.6437 0.036 Uiso 1 1 calc R U .
H71C H 0.0409 0.5232 0.5728 0.036 Uiso 1 1 calc R U .

loop_
_atom_site_aniso_label
_atom_site_aniso_U_11
_atom_site_aniso_U_22
_atom_site_aniso_U_33
_atom_site_aniso_U_23
_atom_site_aniso_U_13
_atom_site_aniso_U_12
Si1 0.0120(5) 0.0111(4) 0.0133(5) -0.0012(4) 0.0037(4) 0.0004(4)
Si41 0.0108(5) 0.0110(4) 0.0127(5) -0.0001(4) 0.0038(4) 0.0010(3)
O1 0.0161(9) 0.0117(8) 0.0162(9) 0.0007(7) 0.0062(7) 0.0003(7)
O2 0.0362(11) 0.0163(9) 0.0212(10) -0.0036(8) 0.0147(8) -0.0039(8)
O41 0.0144(8) 0.0117(8) 0.0151(8) -0.0012(7) 0.0062(7) 0.0007(7)
O42 0.0229(10) 0.0152(9) 0.0183(9) 0.0017(7) 0.0092(8) 0.0023(7)
N1 0.0149(11) 0.0134(10) 0.0176(11) 0.0007(8) 0.0048(9) -0.0005(8)
N2 0.0138(10) 0.0128(10) 0.0138(10) 0.0001(8) 0.0037(8) -0.0004(8)
N3 0.0139(11) 0.0184(11) 0.0162(11) -0.0002(9) 0.0035(8) 0.0000(8)
N4 0.0128(10) 0.0138(10) 0.0140(10) 0.0004(8) 0.0040(8) 0.0002(8)
N41 0.0147(11) 0.0130(10) 0.0172(10) 0.0004(8) 0.0060(8) 0.0017(8)
N42 0.0120(10) 0.0126(10) 0.0135(10) -0.0010(8) 0.0051(8) 0.0002(8)
N43 0.0146(11) 0.0155(10) 0.0158(10) 0.0001(8) 0.0035(8) 0.0000(8)
N44 0.0121(10) 0.0123(10) 0.0147(10) -0.0012(8) 0.0042(8) 0.0013(8)
C1 0.0169(13) 0.0113(11) 0.0164(12) 0.0020(10) 0.0068(10) 0.0012(10)
C2 0.0129(12) 0.0159(12) 0.0143(12) 0.0026(10) 0.0033(10) -0.0004(10)
C3 0.0157(13) 0.0173(12) 0.0188(13) 0.0028(10) 0.0063(10) 0.0007(10)
C4 0.0152(13) 0.0144(12) 0.0186(13) 0.0041(10) 0.0055(10) -0.0002(10)
C5 0.0161(13) 0.0231(13) 0.0215(13) -0.0004(11) 0.0042(11) 0.0019(11)
C6 0.0154(13) 0.0251(14) 0.0294(15) 0.0034(12) 0.0063(11) 0.0044(11)
C7 0.0184(14) 0.0193(13) 0.0303(15) -0.0012(11) 0.0112(11) 0.0038(11)
C8 0.0178(13) 0.0170(12) 0.0225(13) -0.0005(10) 0.0077(11) 0.0013(10)
C9 0.0130(12) 0.0156(12) 0.0154(12) 0.0033(10) 0.0034(10) -0.0014(10)
C10 0.0172(13) 0.0135(12) 0.0143(12) 0.0011(10) 0.0055(10) -0.0003(10)
C11 0.0175(13) 0.0133(12) 0.0157(12) 0.0022(10) 0.0049(10) -0.0012(10)
C12 0.0185(13) 0.0167(12) 0.0140(12) 0.0021(10) 0.0040(10) 0.0005(10)
C13 0.0193(13) 0.0206(13) 0.0197(13) 0.0006(11) 0.0051(11) 0.0018(11)
C14 0.0288(15) 0.0226(14) 0.0185(13) -0.0062(11) 0.0037(12) 0.0000(12)
C15 0.0213(14) 0.0317(16) 0.0210(14) -0.0055(12) -0.0017(11) -0.0012(12)
C16 0.0176(14) 0.0274(15) 0.0204(13) -0.0016(11) 0.0020(11) 0.0007(11)
C17 0.0153(13) 0.0150(12) 0.0151(12) 0.0012(10) 0.0042(10) 0.0025(10)
C18 0.0121(12) 0.0161(12) 0.0183(12) -0.0002(10) 0.0041(10) 0.0011(10)
C19 0.0186(13) 0.0141(12) 0.0159(12) -0.0012(10) 0.0046(10) 0.0012(10)
C20 0.0141(12) 0.0182(12) 0.0175(13) 0.0010(10) 0.0041(10) 0.0018(10)
C21 0.0159(13) 0.0146(12) 0.0200(13) 0.0004(10) 0.0046(10) -0.0017(10)
C22 0.0157(13) 0.0163(12) 0.0176(13) -0.0008(10) 0.0040(10) 0.0020(10)
C23 0.0146(12) 0.0172(12) 0.0160(12) 0.0022(10) 0.0046(10) 0.0012(10)
C24 0.0216(14) 0.0147(12) 0.0174(13) 0.0013(10) 0.0053(11) 0.0002(10)
C25 0.0235(15) 0.0283(15) 0.0207(14) 0.0017(12) 0.0063(11) -0.0029(12)
C26 0.0286(15) 0.0168(13) 0.0194(13) 0.0013(11) 0.0039(11) 0.0018(11)
C27 0.0281(15) 0.0182(13) 0.0171(13) 0.0013(10) 0.0093(11) 0.0003(11)
C28 0.0249(14) 0.0171(13) 0.0174(13) -0.0025(10) 0.0035(11) 0.0000(11)
C29 0.0274(15) 0.0218(14) 0.0268(15) -0.0080(12) 0.0066(12) 0.0012(12)
C30 0.0264(16) 0.0295(16) 0.0253(15) -0.0053(12) -0.0017(12) 0.0002(12)
C31 0.055(2) 0.0251(15) 0.0178(14) -0.0036(12) 0.0114(14) -0.0061(14)
C41 0.0154(12) 0.0113(11) 0.0146(12) -0.0011(9) 0.0056(10) 0.0023(9)
C42 0.0133(12) 0.0161(12) 0.0132(12) -0.0034(10) 0.0030(10) 0.0014(10)
C43 0.0177(13) 0.0167(12) 0.0154(12) -0.0029(10) 0.0051(10) 0.0016(10)
C44 0.0175(13) 0.0129(11) 0.0152(12) -0.0025(10) 0.0044(10) 0.0033(10)
C45 0.0170(13) 0.0247(14) 0.0181(13) 0.0001(11) 0.0013(10) 0.0004(11)
C46 0.0216(14) 0.0259(14) 0.0189(13) 0.0028(11) -0.0002(11) 0.0041(11)
C47 0.0256(15) 0.0226(14) 0.0183(13) 0.0043(11) 0.0068(11) 0.0024(11)
C48 0.0178(13) 0.0207(13) 0.0198(13) 0.0020(11) 0.0057(11) 0.0008(11)
C49 0.0130(12) 0.0156(12) 0.0129(11) -0.0032(10) 0.0035(9) 0.0007(10)
C50 0.0145(12) 0.0114(11) 0.0165(12) -0.0023(10) 0.0057(10) 0.0016(9)
C51 0.0135(12) 0.0142(12) 0.0173(12) -0.0050(10) 0.0041(10) 0.0008(10)
C52 0.0166(13) 0.0134(12) 0.0162(12) -0.0031(10) 0.0062(10) -0.0002(10)
C53 0.0182(13) 0.0173(13) 0.0209(13) -0.0009(10) 0.0061(11) 0.0008(10)
C54 0.0167(13) 0.0173(13) 0.0280(14) 0.0007(11) 0.0100(11) -0.0042(10)
C55 0.0136(13) 0.0220(14) 0.0237(14) -0.0032(11) 0.0019(11) 0.0002(10)
C56 0.0144(13) 0.0194(13) 0.0168(12) -0.0014(10) 0.0026(10) -0.0009(10)
C57 0.0102(12) 0.0148(12) 0.0129(12) -0.0014(10) 0.0022(9) -0.0010(9)
C58 0.0108(12) 0.0125(12) 0.0193(12) -0.0020(10) 0.0035(10) -0.0010(9)
C59 0.0139(12) 0.0153(12) 0.0145(12) 0.0012(10) 0.0047(10) -0.0006(10)
C60 0.0119(12) 0.0158(12) 0.0198(13) -0.0032(10) 0.0043(10) -0.0007(10)
C61 0.0149(12) 0.0138(12) 0.0219(13) -0.0004(10) 0.0047(10) 0.0019(10)
C62 0.0139(12) 0.0183(13) 0.0183(13) 0.0007(10) 0.0041(10) -0.0005(10)
C63 0.0138(12) 0.0180(12) 0.0181(13) -0.0019(10) 0.0061(10) 0.0002(10)
C64 0.0213(14) 0.0157(13) 0.0187(13) -0.0015(10) 0.0078(11) 0.0038(10)
C65 0.0258(15) 0.0230(14) 0.0266(15) 0.0002(12) 0.0143(12) 0.0042(12)
C66 0.0287(15) 0.0225(14) 0.0206(14) -0.0016(11) 0.0066(12) 0.0057(12)
C67 0.0248(14) 0.0171(13) 0.0233(14) -0.0013(11) 0.0097(11) 0.0047(11)
C68 0.0274(15) 0.0214(14) 0.0213(14) 0.0062(11) 0.0101(12) 0.0082(11)
C69 0.126(4) 0.0228(17) 0.043(2) 0.0145(15) 0.051(2) 0.021(2)
C70 0.029(2) 0.126(4) 0.037(2) 0.043(2) -0.0037(16) -0.004(2)
C71 0.0398(18) 0.0311(16) 0.0238(15) 0.0061(12) 0.0158(13) 0.0087(13)

loop_
_atom_type_symbol
_atom_type_description
_atom_type_scat_dispersion_real
_atom_type_scat_dispersion_imag
_atom_type_scat_source
C C 0.0033 0.0016
;
International Tables for Crystallography
(Vol. C, Tables 4.2.6.8 and 6.1.1.4)
;
H H 0.0000 0.0000
;
International Tables for Crystallography
(Vol. C, Table 6.1.1.4)
;
N N 0.0061 0.0033
;
International Tables for Crystallography
(Vol. C, Tables 4.2.6.8 and 6.1.1.4)
;
O O 0.0106 0.0060
;
International Tables for Crystallography
(Vol. C, Tables 4.2.6.8 and 6.1.1.4)
;
Si Si 0.0817 0.0704
;
International Tables for Crystallography
(Vol. C, Tables 4.2.6.8 and 6.1.1.4)
;

loop_
_geom_angle_atom_site_label_1
_geom_angle_atom_site_label_2
_geom_angle_atom_site_label_3
_geom_angle
_geom_angle_site_symmetry_1
_geom_angle_site_symmetry_3
O1 Si1 O1 180.00(11) . 2_667
O1 Si1 N2 92.40(8) . .
O1 Si1 N2 87.60(8) 2_667 .
O1 Si1 N2 87.60(8) . 2_667
O1 Si1 N2 92.40(8) 2_667 2_667
N2 Si1 N2 180.0 . 2_667
O1 Si1 N4 85.70(8) . .
O1 Si1 N4 94.30(8) 2_667 .
N2 Si1 N4 90.18(9) . .
N2 Si1 N4 89.82(8) 2_667 .
O1 Si1 N4 94.30(8) . 2_667
O1 Si1 N4 85.70(8) 2_667 2_667
N2 Si1 N4 89.82(8) . 2_667
N2 Si1 N4 90.18(9) 2_667 2_667
N4 Si1 N4 180.0 . 2_667
O41 Si41 O41 180.00(11) . 2_576
O41 Si41 N44 87.78(8) . 2_576
O41 Si41 N44 92.22(8) 2_576 2_576
O41 Si41 N44 92.22(8) . .
O41 Si41 N44 87.78(8) 2_576 .
N44 Si41 N44 180.0 2_576 .
O41 Si41 N42 85.64(8) . .
O41 Si41 N42 94.36(8) 2_576 .
N44 Si41 N42 89.73(8) 2_576 .
N44 Si41 N42 90.27(8) . .
O41 Si41 N42 94.36(8) . 2_576
O41 Si41 N42 85.64(8) 2_576 2_576
N44 Si41 N42 90.27(8) 2_576 2_576
N44 Si41 N42 89.73(8) . 2_576
N42 Si41 N42 180.0 . 2_576
C17 O1 Si1 132.51(16) . .
C57 O41 Si41 131.31(16) . .
C1 N1 C10 121.1(2) . 2_667
C2 N2 C1 106.4(2) . .
C2 N2 Si1 126.77(17) . .
C1 N2 Si1 126.82(16) . .
C9 N3 C2 121.0(2) . .
C9 N4 C10 106.9(2) . .
C9 N4 Si1 126.12(17) . .
C10 N4 Si1 126.66(16) . .
C41 N41 C50 121.1(2) . 2_576
C42 N42 C41 106.8(2) . .
C42 N42 Si41 126.39(17) . .
C41 N42 Si41 126.47(16) . .
C42 N43 C49 121.0(2) . .
C49 N44 C50 106.8(2) . .
C49 N44 Si41 126.07(17) . .
C50 N44 Si41 127.12(16) . .
N1 C1 N2 127.6(2) . .
N1 C1 C4 122.5(2) . .
N2 C1 C4 109.8(2) . .
N3 C2 N2 127.6(2) . .
N3 C2 C3 122.1(2) . .
N2 C2 C3 110.3(2) . .
C4 C3 C5 122.0(2) . .
C4 C3 C2 106.6(2) . .
C5 C3 C2 131.4(2) . .
C3 C4 C8 121.1(2) . .
C3 C4 C1 106.9(2) . .
C8 C4 C1 132.0(2) . .
C6 C5 C3 116.7(3) . .
C6 C5 H5 121.7 . .
C3 C5 H5 121.7 . .
C5 C6 C7 121.5(2) . .
C5 C6 H6 119.2 . .
C7 C6 H6 119.2 . .
C8 C7 C6 121.5(2) . .
C8 C7 H7 119.3 . .
C6 C7 H7 119.3 . .
C7 C8 C4 117.1(2) . .
C7 C8 H8 121.4 . .
C4 C8 H8 121.4 . .
N3 C9 N4 128.2(2) . .
N3 C9 C12 121.8(2) . .
N4 C9 C12 110.0(2) . .
N1 C10 N4 127.7(2) 2_667 .
N1 C10 C11 122.1(2) 2_667 .
N4 C10 C11 110.1(2) . .
C13 C11 C12 121.5(2) . .
C13 C11 C10 132.3(2) . .
C12 C11 C10 106.2(2) . .
C11 C12 C16 121.5(2) . .
C11 C12 C9 106.9(2) . .
C16 C12 C9 131.6(2) . .
C14 C13 C11 117.2(2) . .
C14 C13 H13 121.4 . .
C11 C13 H13 121.4 . .
C13 C14 C15 121.6(3) . .
C13 C14 H14 119.2 . .
C15 C14 H14 119.2 . .
C16 C15 C14 121.4(3) . .
C16 C15 H15 119.3 . .
C14 C15 H15 119.3 . .
C15 C16 C12 116.9(3) . .
C15 C16 H16 121.6 . .
C12 C16 H16 121.6 . .
O2 C17 O1 124.8(2) . .
O2 C17 C18 122.5(2) . .
O1 C17 C18 112.7(2) . .
C23 C18 C19 120.7(2) . .
C23 C18 C17 121.6(2) . .
C19 C18 C17 117.7(2) . .
C18 C19 C20 120.3(2) . .
C18 C19 H19 119.8 . .
C20 C19 H19 119.8 . .
C19 C20 C21 117.4(2) . .
C19 C20 C24 122.7(2) . .
C21 C20 C24 119.9(2) . .
C20 C21 C22 123.6(2) . .
C20 C21 H21 118.2 . .
C22 C21 H21 118.2 . .
C23 C22 C21 117.3(2) . .
C23 C22 C28 123.5(2) . .
C21 C22 C28 119.2(2) . .
C18 C23 C22 120.6(2) . .
C18 C23 H23 119.7 . .
C22 C23 H23 119.7 . .
C25 C24 C20 109.9(2) . .
C25 C24 C27 108.1(2) . .
C20 C24 C27 112.5(2) . .
C25 C24 C26 110.0(2) . .
C20 C24 C26 108.5(2) . .
C27 C24 C26 107.7(2) . .
C24 C25 H25A 109.5 . .
C24 C25 H25B 109.5 . .
H25A C25 H25B 109.5 . .
C24 C25 H25C 109.5 . .
H25A C25 H25C 109.5 . .
H25B C25 H25C 109.5 . .
C24 C26 H26A 109.5 . .
C24 C26 H26B 109.5 . .
H26A C26 H26B 109.5 . .
C24 C26 H26C 109.5 . .
H26A C26 H26C 109.5 . .
H26B C26 H26C 109.5 . .
C24 C27 H27A 109.5 . .
C24 C27 H27B 109.5 . .
H27A C27 H27B 109.5 . .
C24 C27 H27C 109.5 . .
H27A C27 H27C 109.5 . .
H27B C27 H27C 109.5 . .
C30 C28 C31 108.6(2) . .
C30 C28 C22 110.0(2) . .
C31 C28 C22 112.2(2) . .
C30 C28 C29 108.5(2) . .
C31 C28 C29 108.5(2) . .
C22 C28 C29 109.0(2) . .
C28 C29 H29A 109.5 . .
C28 C29 H29B 109.5 . .
H29A C29 H29B 109.5 . .
C28 C29 H29C 109.5 . .
H29A C29 H29C 109.5 . .
H29B C29 H29C 109.5 . .
C28 C30 H30A 109.5 . .
C28 C30 H30B 109.5 . .
H30A C30 H30B 109.5 . .
C28 C30 H30C 109.5 . .
H30A C30 H30C 109.5 . .
H30B C30 H30C 109.5 . .
C28 C31 H31A 109.5 . .
C28 C31 H31B 109.5 . .
H31A C31 H31B 109.5 . .
C28 C31 H31C 109.5 . .
H31A C31 H31C 109.5 . .
H31B C31 H31C 109.5 . .
N41 C41 N42 127.8(2) . .
N41 C41 C44 122.1(2) . .
N42 C41 C44 110.0(2) . .
N43 C42 N42 127.7(2) . .
N43 C42 C43 122.1(2) . .
N42 C42 C43 110.1(2) . .
C44 C43 C45 121.8(2) . .
C44 C43 C42 106.6(2) . .
C45 C43 C42 131.6(2) . .
C43 C44 C48 121.3(2) . .
C43 C44 C41 106.5(2) . .
C48 C44 C41 132.2(2) . .
C46 C45 C43 116.8(3) . .
C46 C45 H45 121.6 . .
C43 C45 H45 121.6 . .
C45 C46 C47 121.5(2) . .
C45 C46 H46 119.3 . .
C47 C46 H46 119.3 . .
C48 C47 C46 121.3(3) . .
C48 C47 H47 119.4 . .
C46 C47 H47 119.4 . .
C47 C48 C44 117.4(2) . .
C47 C48 H48 121.3 . .
C44 C48 H48 121.3 . .
N43 C49 N44 128.5(2) . .
N43 C49 C52 121.7(2) . .
N44 C49 C52 109.7(2) . .
N41 C50 N44 127.5(2) 2_576 .
N41 C50 C51 122.7(2) 2_576 .
N44 C50 C51 109.8(2) . .
C52 C51 C53 121.0(2) . .
C52 C51 C50 106.5(2) . .
C53 C51 C50 132.5(2) . .
C51 C52 C56 122.2(2) . .
C51 C52 C49 107.1(2) . .
C56 C52 C49 130.7(2) . .
C54 C53 C51 116.9(2) . .
C54 C53 H53 121.5 . .
C51 C53 H53 121.5 . .
C53 C54 C55 121.8(2) . .
C53 C54 H54 119.1 . .
C55 C54 H54 119.1 . .
C56 C55 C54 121.1(2) . .
C56 C55 H55 119.4 . .
C54 C55 H55 119.4 . .
C55 C56 C52 117.0(2) . .
C55 C56 H56 121.5 . .
C52 C56 H56 121.5 . .
O42 C57 O41 124.9(2) . .
O42 C57 C58 122.0(2) . .
O41 C57 C58 113.1(2) . .
C59 C58 C63 120.6(2) . .
C59 C58 C57 118.2(2) . .
C63 C58 C57 121.0(2) . .
C58 C59 C60 120.6(2) . .
C58 C59 H59 119.7 . .
C60 C59 H59 119.7 . .
C61 C60 C59 117.9(2) . .
C61 C60 C64 123.0(2) . .
C59 C60 C64 119.0(2) . .
C60 C61 C62 122.8(2) . .
C60 C61 H61 118.6 . .
C62 C61 H61 118.6 . .
C63 C62 C61 117.8(2) . .
C63 C62 C68 121.7(2) . .
C61 C62 C68 120.5(2) . .
C62 C63 C58 120.3(2) . .
C62 C63 H63 119.8 . .
C58 C63 H63 119.8 . .
C65 C64 C60 109.2(2) . .
C65 C64 C66 109.6(2) . .
C60 C64 C66 109.9(2) . .
C65 C64 C67 108.2(2) . .
C60 C64 C67 112.3(2) . .
C66 C64 C67 107.7(2) . .
C64 C65 H65A 109.5 . .
C64 C65 H65B 109.5 . .
H65A C65 H65B 109.5 . .
C64 C65 H65C 109.5 . .
H65A C65 H65C 109.5 . .
H65B C65 H65C 109.5 . .
C64 C66 H66A 109.5 . .
C64 C66 H66B 109.5 . .
H66A C66 H66B 109.5 . .
C64 C66 H66C 109.5 . .
H66A C66 H66C 109.5 . .
H66B C66 H66C 109.5 . .
C64 C67 H67A 109.5 . .
C64 C67 H67B 109.5 . .
H67A C67 H67B 109.5 . .
C64 C67 H67C 109.5 . .
H67A C67 H67C 109.5 . .
H67B C67 H67C 109.5 . .
C70 C68 C71 108.6(3) . .
C70 C68 C69 110.7(3) . .
C71 C68 C69 106.6(3) . .
C70 C68 C62 107.9(2) . .
C71 C68 C62 112.1(2) . .
C69 C68 C62 110.9(2) . .
C68 C69 H69A 109.5 . .
C68 C69 H69B 109.5 . .
H69A C69 H69B 109.5 . .
C68 C69 H69C 109.5 . .
H69A C69 H69C 109.5 . .
H69B C69 H69C 109.5 . .
C68 C70 H70A 109.5 . .
C68 C70 H70B 109.5 . .
H70A C70 H70B 109.5 . .
C68 C70 H70C 109.5 . .
H70A C70 H70C 109.5 . .
H70B C70 H70C 109.5 . .
C68 C71 H71A 109.5 . .
C68 C71 H71B 109.5 . .
H71A C71 H71B 109.5 . .
C68 C71 H71C 109.5 . .
H71A C71 H71C 109.5 . .
H71B C71 H71C 109.5 . .

loop_
_geom_bond_atom_site_label_1
_geom_bond_atom_site_label_2
_geom_bond_distance
_geom_bond_site_symmetry_2
Si1 O1 1.7485(17) .
Si1 O1 1.7486(17) 2_667
Si1 N2 1.906(2) .
Si1 N2 1.906(2) 2_667
Si1 N4 1.913(2) .
Si1 N4 1.914(2) 2_667
Si41 O41 1.7518(16) .
Si41 O41 1.7518(16) 2_576
Si41 N44 1.898(2) 2_576
Si41 N44 1.898(2) .
Si41 N42 1.919(2) .
Si41 N42 1.919(2) 2_576
O1 C17 1.327(3) .
O2 C17 1.216(3) .
O41 C57 1.331(3) .
O42 C57 1.210(3) .
N1 C1 1.317(3) .
N1 C10 1.321(3) 2_667
N2 C2 1.382(3) .
N2 C1 1.388(3) .
N3 C9 1.319(3) .
N3 C2 1.324(3) .
N4 C9 1.380(3) .
N4 C10 1.381(3) .
N41 C41 1.315(3) .
N41 C50 1.321(3) 2_576
N42 C42 1.377(3) .
N42 C41 1.381(3) .
N43 C42 1.317(3) .
N43 C49 1.317(3) .
N44 C49 1.384(3) .
N44 C50 1.385(3) .
C1 C4 1.451(3) .
C2 C3 1.449(3) .
C3 C4 1.383(4) .
C3 C5 1.398(4) .
C4 C8 1.398(4) .
C5 C6 1.390(4) .
C5 H5 0.9500 .
C6 C7 1.395(4) .
C6 H6 0.9500 .
C7 C8 1.389(4) .
C7 H7 0.9500 .
C8 H8 0.9500 .
C9 C12 1.444(4) .
C10 N1 1.321(3) 2_667
C10 C11 1.449(4) .
C11 C13 1.389(4) .
C11 C12 1.395(4) .
C12 C16 1.397(4) .
C13 C14 1.380(4) .
C13 H13 0.9500 .
C14 C15 1.405(4) .
C14 H14 0.9500 .
C15 C16 1.384(4) .
C15 H15 0.9500 .
C16 H16 0.9500 .
C17 C18 1.498(4) .
C18 C23 1.394(4) .
C18 C19 1.395(4) .
C19 C20 1.396(4) .
C19 H19 0.9500 .
C20 C21 1.397(4) .
C20 C24 1.531(4) .
C21 C22 1.399(4) .
C21 H21 0.9500 .
C22 C23 1.395(4) .
C22 C28 1.535(3) .
C23 H23 0.9500 .
C24 C25 1.528(4) .
C24 C27 1.531(4) .
C24 C26 1.541(3) .
C25 H25A 0.9800 .
C25 H25B 0.9800 .
C25 H25C 0.9800 .
C26 H26A 0.9800 .
C26 H26B 0.9800 .
C26 H26C 0.9800 .
C27 H27A 0.9800 .
C27 H27B 0.9800 .
C27 H27C 0.9800 .
C28 C30 1.526(4) .
C28 C31 1.529(4) .
C28 C29 1.540(4) .
C29 H29A 0.9800 .
C29 H29B 0.9800 .
C29 H29C 0.9800 .
C30 H30A 0.9800 .
C30 H30B 0.9800 .
C30 H30C 0.9800 .
C31 H31A 0.9800 .
C31 H31B 0.9800 .
C31 H31C 0.9800 .
C41 C44 1.456(3) .
C42 C43 1.454(4) .
C43 C44 1.386(4) .
C43 C45 1.397(4) .
C44 C48 1.391(4) .
C45 C46 1.386(4) .
C45 H45 0.9500 .
C46 C47 1.401(4) .
C46 H46 0.9500 .
C47 C48 1.386(4) .
C47 H47 0.9500 .
C48 H48 0.9500 .
C49 C52 1.444(4) .
C50 N41 1.321(3) 2_576
C50 C51 1.450(4) .
C51 C52 1.385(4) .
C51 C53 1.392(4) .
C52 C56 1.394(4) .
C53 C54 1.384(4) .
C53 H53 0.9500 .
C54 C55 1.403(4) .
C54 H54 0.9500 .
C55 C56 1.375(4) .
C55 H55 0.9500 .
C56 H56 0.9500 .
C57 C58 1.505(3) .
C58 C59 1.386(3) .
C58 C63 1.399(4) .
C59 C60 1.399(3) .
C59 H59 0.9500 .
C60 C61 1.391(4) .
C60 C64 1.537(3) .
C61 C62 1.406(4) .
C61 H61 0.9500 .
C62 C63 1.394(3) .
C62 C68 1.542(4) .
C63 H63 0.9500 .
C64 C65 1.526(4) .
C64 C66 1.537(4) .
C64 C67 1.541(3) .
C65 H65A 0.9800 .
C65 H65B 0.9800 .
C65 H65C 0.9800 .
C66 H66A 0.9800 .
C66 H66B 0.9800 .
C66 H66C 0.9800 .
C67 H67A 0.9800 .
C67 H67B 0.9800 .
C67 H67C 0.9800 .
C68 C70 1.517(5) .
C68 C71 1.527(4) .
C68 C69 1.534(4) .
C69 H69A 0.9800 .
C69 H69B 0.9800 .
C69 H69C 0.9800 .
C70 H70A 0.9800 .
C70 H70B 0.9800 .
C70 H70C 0.9800 .
C71 H71A 0.9800 .
C71 H71B 0.9800 .
C71 H71C 0.9800 .

loop_
_geom_torsion_atom_site_label_1
_geom_torsion_atom_site_label_2
_geom_torsion_atom_site_label_3
_geom_torsion_atom_site_label_4
_geom_torsion
_geom_torsion_site_symmetry_1
_geom_torsion_site_symmetry_4
N2 Si1 O1 C17 37.4(2) . .
N2 Si1 O1 C17 -142.6(2) 2_667 .
N4 Si1 O1 C17 127.4(2) . .
N4 Si1 O1 C17 -52.6(2) 2_667 .
N44 Si41 O41 C57 145.4(2) 2_576 .
N44 Si41 O41 C57 -34.6(2) . .
N42 Si41 O41 C57 -124.8(2) . .
N42 Si41 O41 C57 55.3(2) 2_576 .
O41 Si41 N44 C49 -83.8(2) . .
O41 Si41 N44 C49 96.2(2) 2_576 .
N42 Si41 N44 C49 1.9(2) . .
N42 Si41 N44 C49 -178.1(2) 2_576 .
O41 Si41 N44 C50 98.9(2) . .
O41 Si41 N44 C50 -81.1(2) 2_576 .
N42 Si41 N44 C50 -175.5(2) . .
N42 Si41 N44 C50 4.5(2) 2_576 .
C10 N1 C1 N2 3.7(4) 2_667 .
C10 N1 C1 C4 -178.5(2) 2_667 .
C2 N2 C1 N1 177.3(2) . .
Si1 N2 C1 N1 -2.8(4) . .
C2 N2 C1 C4 -0.7(3) . .
Si1 N2 C1 C4 179.23(16) . .
C9 N3 C2 N2 0.3(4) . .
C9 N3 C2 C3 179.6(2) . .
C1 N2 C2 N3 179.2(2) . .
Si1 N2 C2 N3 -0.7(4) . .
C1 N2 C2 C3 -0.1(3) . .
Si1 N2 C2 C3 179.98(16) . .
N3 C2 C3 C4 -178.5(2) . .
N2 C2 C3 C4 0.9(3) . .
N3 C2 C3 C5 0.7(4) . .
N2 C2 C3 C5 -179.9(3) . .
C5 C3 C4 C8 -1.9(4) . .
C2 C3 C4 C8 177.4(2) . .
C5 C3 C4 C1 179.5(2) . .
C2 C3 C4 C1 -1.2(3) . .
N1 C1 C4 C3 -176.9(2) . .
N2 C1 C4 C3 1.2(3) . .
N1 C1 C4 C8 4.6(4) . .
N2 C1 C4 C8 -177.3(3) . .
C4 C3 C5 C6 0.4(4) . .
C2 C3 C5 C6 -178.7(3) . .
C3 C5 C6 C7 1.2(4) . .
C5 C6 C7 C8 -1.4(4) . .
C6 C7 C8 C4 -0.1(4) . .
C3 C4 C8 C7 1.7(4) . .
C1 C4 C8 C7 180.0(3) . .
C2 N3 C9 N4 2.7(4) . .
C2 N3 C9 C12 -175.4(2) . .
C10 N4 C9 N3 -178.7(2) . .
Si1 N4 C9 N3 -5.1(4) . .
C10 N4 C9 C12 -0.4(3) . .
Si1 N4 C9 C12 173.21(16) . .
C9 N4 C10 N1 178.2(2) . 2_667
Si1 N4 C10 N1 4.6(4) . 2_667
C9 N4 C10 C11 0.3(3) . .
Si1 N4 C10 C11 -173.25(16) . .
N1 C10 C11 C13 0.1(4) 2_667 .
N4 C10 C11 C13 178.1(3) . .
N1 C10 C11 C12 -178.1(2) 2_667 .
N4 C10 C11 C12 -0.1(3) . .
C13 C11 C12 C16 -1.5(4) . .
C10 C11 C12 C16 177.0(2) . .
C13 C11 C12 C9 -178.6(2) . .
C10 C11 C12 C9 -0.1(3) . .
N3 C9 C12 C11 178.7(2) . .
N4 C9 C12 C11 0.3(3) . .
N3 C9 C12 C16 2.0(4) . .
N4 C9 C12 C16 -176.4(3) . .
C12 C11 C13 C14 1.9(4) . .
C10 C11 C13 C14 -176.1(3) . .
C11 C13 C14 C15 -0.8(4) . .
C13 C14 C15 C16 -0.8(5) . .
C14 C15 C16 C12 1.2(4) . .
C11 C12 C16 C15 -0.1(4) . .
C9 C12 C16 C15 176.2(3) . .
Si1 O1 C17 O2 22.1(4) . .
Si1 O1 C17 C18 -157.43(16) . .
O2 C17 C18 C23 -159.3(2) . .
O1 C17 C18 C23 20.3(3) . .
O2 C17 C18 C19 18.8(4) . .
O1 C17 C18 C19 -161.6(2) . .
C23 C18 C19 C20 -1.5(4) . .
C17 C18 C19 C20 -179.7(2) . .
C18 C19 C20 C21 1.8(4) . .
C18 C19 C20 C24 -177.0(2) . .
C19 C20 C21 C22 -0.6(4) . .
C24 C20 C21 C22 178.2(2) . .
C20 C21 C22 C23 -0.9(4) . .
C20 C21 C22 C28 -179.1(2) . .
C19 C18 C23 C22 -0.1(4) . .
C17 C18 C23 C22 178.0(2) . .
C21 C22 C23 C18 1.3(4) . .
C28 C22 C23 C18 179.3(2) . .
C19 C20 C24 C25 -121.5(3) . .
C21 C20 C24 C25 59.7(3) . .
C19 C20 C24 C27 -0.9(3) . .
C21 C20 C24 C27 -179.7(2) . .
C19 C20 C24 C26 118.2(3) . .
C21 C20 C24 C26 -60.6(3) . .
C23 C22 C28 C30 126.7(3) . .
C21 C22 C28 C30 -55.3(3) . .
C23 C22 C28 C31 5.7(4) . .
C21 C22 C28 C31 -176.2(2) . .
C23 C22 C28 C29 -114.4(3) . .
C21 C22 C28 C29 63.6(3) . .
C50 N41 C41 N42 -2.1(4) 2_576 .
C50 N41 C41 C44 -178.8(2) 2_576 .
C42 N42 C41 N41 -175.6(2) . .
Si41 N42 C41 N41 -2.1(4) . .
C42 N42 C41 C44 1.4(3) . .
Si41 N42 C41 C44 174.88(15) . .
C49 N43 C42 N42 -0.3(4) . .
C49 N43 C42 C43 177.4(2) . .
C41 N42 C42 N43 176.7(2) . .
Si41 N42 C42 N43 3.2(4) . .
C41 N42 C42 C43 -1.3(3) . .
Si41 N42 C42 C43 -174.76(16) . .
N43 C42 C43 C44 -177.4(2) . .
N42 C42 C43 C44 0.7(3) . .
N43 C42 C43 C45 -0.5(4) . .
N42 C42 C43 C45 177.6(3) . .
C45 C43 C44 C48 1.2(4) . .
C42 C43 C44 C48 178.4(2) . .
C45 C43 C44 C41 -177.1(2) . .
C42 C43 C44 C41 0.2(3) . .
N41 C41 C44 C43 176.2(2) . .
N42 C41 C44 C43 -1.0(3) . .
N41 C41 C44 C48 -1.8(4) . .
N42 C41 C44 C48 -179.0(3) . .
C44 C43 C45 C46 0.0(4) . .
C42 C43 C45 C46 -176.5(3) . .
C43 C45 C46 C47 -0.9(4) . .
C45 C46 C47 C48 0.7(4) . .
C46 C47 C48 C44 0.4(4) . .
C43 C44 C48 C47 -1.3(4) . .
C41 C44 C48 C47 176.4(3) . .
C42 N43 C49 N44 -1.4(4) . .
C42 N43 C49 C52 176.5(2) . .
C50 N44 C49 N43 177.9(2) . .
Si41 N44 C49 N43 0.1(4) . .
C50 N44 C49 C52 -0.3(3) . .
Si41 N44 C49 C52 -178.07(16) . .
C49 N44 C50 N41 -180.0(2) . 2_576
Si41 N44 C50 N41 -2.2(4) . 2_576
C49 N44 C50 C51 -0.1(3) . .
Si41 N44 C50 C51 177.66(16) . .
N41 C50 C51 C52 -179.7(2) 2_576 .
N44 C50 C51 C52 0.5(3) . .
N41 C50 C51 C53 0.2(4) 2_576 .
N44 C50 C51 C53 -179.7(3) . .
C53 C51 C52 C56 -0.5(4) . .
C50 C51 C52 C56 179.3(2) . .
C53 C51 C52 C49 179.5(2) . .
C50 C51 C52 C49 -0.6(3) . .
N43 C49 C52 C51 -177.7(2) . .
N44 C49 C52 C51 0.6(3) . .
N43 C49 C52 C56 2.4(4) . .
N44 C49 C52 C56 -179.4(2) . .
C52 C51 C53 C54 -0.2(4) . .
C50 C51 C53 C54 179.9(2) . .
C51 C53 C54 C55 0.7(4) . .
C53 C54 C55 C56 -0.4(4) . .
C54 C55 C56 C52 -0.4(4) . .
C51 C52 C56 C55 0.8(4) . .
C49 C52 C56 C55 -179.3(3) . .
Si41 O41 C57 O42 -28.3(3) . .
Si41 O41 C57 C58 150.87(17) . .
O42 C57 C58 C59 -19.1(4) . .
O41 C57 C58 C59 161.8(2) . .
O42 C57 C58 C63 155.9(2) . .
O41 C57 C58 C63 -23.3(3) . .
C63 C58 C59 C60 0.5(4) . .
C57 C58 C59 C60 175.4(2) . .
C58 C59 C60 C61 -1.4(4) . .
C58 C59 C60 C64 -178.9(2) . .
C59 C60 C61 C62 1.0(4) . .
C64 C60 C61 C62 178.4(2) . .
C60 C61 C62 C63 0.4(4) . .
C60 C61 C62 C68 -177.1(2) . .
C61 C62 C63 C58 -1.3(4) . .
C68 C62 C63 C58 176.1(2) . .
C59 C58 C63 C62 0.9(4) . .
C57 C58 C63 C62 -173.9(2) . .
C61 C60 C64 C65 -116.4(3) . .
C59 C60 C64 C65 61.0(3) . .
C61 C60 C64 C66 123.4(3) . .
C59 C60 C64 C66 -59.3(3) . .
C61 C60 C64 C67 3.5(4) . .
C59 C60 C64 C67 -179.1(2) . .
C63 C62 C68 C70 -91.3(4) . .
C61 C62 C68 C70 86.0(4) . .
C63 C62 C68 C71 28.2(4) . .
C61 C62 C68 C71 -154.4(3) . .
C63 C62 C68 C69 147.3(3) . .
C61 C62 C68 C69 -35.4(4) . .
